data_2216411
loop_
_publ_author_name
'Bucher, Jolanta'
'Blacque, Olivier'
'Berke, Heinz'

_publ_section_title
;
 Di-\m-methoxo-bis[aquadimethoxonitrosylmolybdenum(II)]
;
_journal_coeditor_code DN2260
_journal_issue 12
_journal_name_full 'Acta Crystallographica Section E'
_journal_page_first m2935
_journal_page_last m2936
_journal_paper_doi 10.1107/S1600536807055894
_journal_volume 63
_journal_year 2007
_chemical_formula_iupac '[Mo2 (C H3 O)6 (N O)2 (H2 O)2]'
_chemical_formula_moiety 'C6 H22 Mo2 N2 O10'
_chemical_formula_sum 'C6 H22 Mo2 N2 O10'
_chemical_formula_weight 474.14
_chemical_name_systematic
;
Di-\m-methoxo-bis[aquadimethoxonitrosylmolybdenum(II)]
;
_space_group_IT_number 14
_symmetry_cell_setting monoclinic
_symmetry_space_group_name_Hall '-P 2ybc'
_symmetry_space_group_name_H-M 'P 1 21/c 1'
_audit_creation_method 'WinGX routine CIF_UPDATE'
_cell_angle_alpha 90
_cell_angle_beta 106.750(16)
_cell_angle_gamma 90
_cell_formula_units_Z 4
_cell_length_a 8.7567(13)
_cell_length_b 15.6682(17)
_cell_length_c 12.5488(18)
_cell_measurement_reflns_used 7998
_cell_measurement_temperature 183(2)
_cell_measurement_theta_max 30.25
_cell_measurement_theta_min 2.8
_cell_volume 1648.7(4)
_computing_cell_refinement 'IPDS Software (Stoe & Cie, 1998)'
_computing_data_collection 'IPDS Software (Stoe & Cie, 1998)'
_computing_data_reduction 'XRED (Stoe & Cie, 1998)'
_computing_molecular_graphics 'ORTEP-3 for Windows (Farrugia, 1997)'
_computing_publication_material
;
WinGX (Farrugia, 1999), SHELXL97 (Sheldrick, 1997)
;
_computing_structure_refinement 'SHELXL97 (Sheldrick, 1997)'
_computing_structure_solution 'SHELXS97 (Sheldrick, 1997)'
_diffrn_measured_fraction_theta_full 0.973
_diffrn_measured_fraction_theta_max 0.973
_diffrn_measurement_device_type 'Stoe IPDS'
_diffrn_measurement_method '\f rotation scan'
_diffrn_radiation_type MoK\a
_diffrn_radiation_wavelength 0.71073
_diffrn_reflns_av_R_equivalents 0.0851
_diffrn_reflns_limit_h_max 11
_diffrn_reflns_limit_h_min -11
_diffrn_reflns_limit_k_max 20
_diffrn_reflns_limit_k_min 0
_diffrn_reflns_limit_l_max 16
_diffrn_reflns_limit_l_min 0
_diffrn_reflns_number 19216
_diffrn_reflns_theta_full 28
_diffrn_reflns_theta_max 28
_diffrn_reflns_theta_min 3.56
_diffrn_standards_decay_% 0
_diffrn_standards_number 3
_exptl_absorpt_coefficient_mu 1.564
_exptl_absorpt_correction_T_max 0.614
_exptl_absorpt_correction_T_min 0.522
_exptl_absorpt_correction_type numerical
_exptl_absorpt_process_details '(Coppens <i>et al.</i>,  1965)'
_exptl_crystal_colour red
_exptl_crystal_density_diffrn 1.91
_exptl_crystal_density_method 'not measured'
_exptl_crystal_description prism
_exptl_crystal_F_000 944
_exptl_crystal_size_max 0.5
_exptl_crystal_size_mid 0.45
_exptl_crystal_size_min 0.43
_refine_diff_density_max 0.745
_refine_diff_density_min -1.209
_refine_ls_extinction_method none
_refine_ls_goodness_of_fit_ref 1.107
_refine_ls_hydrogen_treatment mixed
_refine_ls_matrix_type full
_refine_ls_number_parameters 207
_refine_ls_number_reflns 3874
_refine_ls_number_restraints 4
_refine_ls_restrained_S_all 1.107
_refine_ls_R_factor_gt 0.0410
_refine_ls_shift/su_max 0.000
_refine_ls_structure_factor_coef Fsqd
_refine_ls_weighting_details 'calc w = 1/[\s^2^(Fo^2^)+(0.0942P)^2^] where P=(Fo^2^+2Fc^2^)/3'
_refine_ls_weighting_scheme calc
_refine_ls_wR_factor_ref 0.1278
_reflns_number_gt 3240
_reflns_number_total 3874
_reflns_threshold_expression I>2\s(I)
_cod_data_source_file dn2260.cif
_cod_data_source_block I
_cod_original_sg_symbol_H-M 'P 21/c'
_cod_database_code 2216411
_cod_database_fobs_code 2216411

loop_
_symmetry_equiv_pos_as_xyz
'x, y, z'
'-x, y+1/2, -z+1/2'
'-x, -y, -z'
'x, -y-1/2, z-1/2'

loop_
_atom_site_type_symbol
_atom_site_label
_atom_site_fract_x
_atom_site_fract_y
_atom_site_fract_z
_atom_site_U_iso_or_equiv
_atom_site_adp_type
_atom_site_calc_flag
_atom_site_refinement_flags
_atom_site_occupancy
Mo Mo1 0.14909(4) 0.05522(2) 0.25247(3) 0.02109(13) Uani d . 1
Mo Mo2 0.35941(4) 0.22983(2) 0.21836(3) 0.02114(13) Uani d . 1
N N1 -0.0325(4) 0.0077(2) 0.1801(3) 0.0242(7) Uani d . 1
O O1 -0.1556(4) -0.0263(2) 0.1254(3) 0.0327(7) Uani d . 1
N N2 0.5425(4) 0.2756(2) 0.2931(3) 0.0247(7) Uani d . 1
O O2 0.6664(4) 0.3052(2) 0.3518(3) 0.0359(8) Uani d . 1
O O3 0.2412(4) -0.04131(19) 0.3389(3) 0.0299(7) Uani d . 1
C C3 0.1717(6) -0.1235(3) 0.3376(4) 0.0337(10) Uani d . 1
H H3A 0.0749 -0.1187 0.3586 0.044 Uiso calc R 1
H H3B 0.2449 -0.1602 0.3893 0.044 Uiso calc R 1
H H3C 0.1484 -0.1472 0.2641 0.044 Uiso calc R 1
O O4 0.0788(4) 0.11761(19) 0.3613(3) 0.0279(6) Uani d . 1
C C4 -0.0701(6) 0.1164(3) 0.3822(5) 0.0391(11) Uani d . 1
H H4A -0.1442 0.0841 0.3252 0.051 Uiso calc R 1
H H4B -0.1085 0.1738 0.3823 0.051 Uiso calc R 1
H H4C -0.0595 0.0905 0.4533 0.051 Uiso calc R 1
O O5 0.2715(5) 0.0038(2) 0.1292(3) 0.0407(8) Uani d D 1
H H5A 0.356(7) 0.035(5) 0.131(8) 0.09(3) Uiso d D 1
H H5B 0.30(2) -0.048(5) 0.145(18) 0.114 Uiso d PD 0.50
H H5C 0.21(2) -0.004(14) 0.061(6) 0.114 Uiso d PD 0.50
O O6 0.3733(3) 0.12295(17) 0.3148(2) 0.0212(5) Uani d . 1
C C6 0.4855(6) 0.1103(3) 0.4203(4) 0.0313(9) Uani d . 1
H H6A 0.5912 0.1201 0.4148 0.041 Uiso calc R 1
H H6B 0.4774 0.0529 0.4447 0.041 Uiso calc R 1
H H6C 0.4639 0.1495 0.4730 0.041 Uiso calc R 1
O O7 0.1374(3) 0.16046(17) 0.1539(2) 0.0224(6) Uani d . 1
C C7 0.0167(6) 0.1784(3) 0.0530(4) 0.0312(9) Uani d . 1
H H7A 0.0275 0.1402 -0.0042 0.041 Uiso calc R 1
H H7B 0.0275 0.2362 0.0309 0.041 Uiso calc R 1
H H7C -0.0864 0.1709 0.0643 0.041 Uiso calc R 1
O O8 0.4287(4) 0.16934(19) 0.1057(3) 0.0274(6) Uani d . 1
C C8 0.5864(6) 0.1568(4) 0.1018(5) 0.0395(11) Uani d . 1
H H8A 0.6580 0.1903 0.1588 0.051 Uiso calc R 1
H H8B 0.5949 0.1739 0.0303 0.051 Uiso calc R 1
H H8C 0.6139 0.0975 0.1138 0.051 Uiso calc R 1
O O9 0.2601(4) 0.32633(19) 0.1369(3) 0.0307(7) Uani d . 1
C C9 0.3085(7) 0.4130(3) 0.1455(4) 0.0376(11) Uani d . 1
H H9A 0.2799 0.4395 0.2060 0.049 Uiso calc R 1
H H9B 0.2564 0.4422 0.0774 0.049 Uiso calc R 1
H H9C 0.4220 0.4161 0.1588 0.049 Uiso calc R 1
O O10 0.2458(5) 0.2776(2) 0.3488(4) 0.0392(8) Uani d D 1
H H10A 0.188(7) 0.235(3) 0.363(6) 0.06(2) Uiso d D 1
H H10B 0.190(18) 0.324(6) 0.328(14) 0.081 Uiso d PD 0.50
H H10C 0.305(17) 0.297(10) 0.413(7) 0.081 Uiso d PD 0.50

loop_
_atom_site_aniso_label
_atom_site_aniso_U_11
_atom_site_aniso_U_22
_atom_site_aniso_U_33
_atom_site_aniso_U_12
_atom_site_aniso_U_13
_atom_site_aniso_U_23
Mo1 0.0247(2) 0.02005(19) 0.0179(2) -0.00202(12) 0.00518(15) 0.00039(11)
Mo2 0.0235(2) 0.01972(19) 0.0211(2) -0.00026(11) 0.00789(15) 0.00202(12)
N1 0.0294(19) 0.0235(16) 0.0190(16) -0.0002(13) 0.0060(15) 0.0005(13)
O1 0.0332(18) 0.0349(17) 0.0261(16) -0.0083(13) 0.0025(14) -0.0037(13)
N2 0.0278(19) 0.0248(17) 0.0234(18) -0.0014(13) 0.0106(16) 0.0017(13)
O2 0.0309(17) 0.0423(19) 0.0331(18) -0.0151(15) 0.0071(15) -0.0078(15)
O3 0.0353(17) 0.0251(14) 0.0269(16) -0.0017(12) 0.0053(14) 0.0059(12)
C3 0.047(3) 0.0226(19) 0.031(2) -0.0029(19) 0.010(2) 0.0056(17)
O4 0.0303(16) 0.0289(15) 0.0273(16) -0.0050(12) 0.0126(14) -0.0034(12)
C4 0.036(3) 0.044(3) 0.042(3) -0.011(2) 0.019(2) -0.018(2)
O5 0.048(2) 0.0381(19) 0.038(2) -0.0015(17) 0.0153(18) -0.0040(16)
O6 0.0217(14) 0.0213(12) 0.0170(13) -0.0015(10) -0.0003(11) 0.0018(10)
C6 0.031(2) 0.034(2) 0.025(2) -0.0029(18) 0.0015(19) 0.0077(17)
O7 0.0224(14) 0.0239(13) 0.0185(14) 0.0004(11) 0.0020(12) 0.0037(11)
C7 0.029(2) 0.035(2) 0.024(2) 0.0006(17) -0.0023(18) 0.0072(17)
O8 0.0312(16) 0.0298(15) 0.0243(15) 0.0002(12) 0.0128(13) -0.0014(12)
C8 0.034(3) 0.050(3) 0.039(3) 0.004(2) 0.018(2) -0.008(2)
O9 0.0354(17) 0.0252(15) 0.0349(18) 0.0032(12) 0.0153(15) 0.0095(12)
C9 0.057(3) 0.022(2) 0.039(3) 0.004(2) 0.023(3) 0.0048(19)
O10 0.043(2) 0.0349(18) 0.045(2) -0.0004(15) 0.0203(19) -0.0024(15)

loop_
_atom_type_symbol
_atom_type_description
_atom_type_scat_dispersion_real
_atom_type_scat_dispersion_imag
_atom_type_scat_source
C C 0.0033 0.0016 'International Tables Vol C Tables 4.2.6.8 and 6.1.1.4'
H H 0 0 'International Tables Vol C Tables 4.2.6.8 and 6.1.1.4'
N N 0.0061 0.0033 'International Tables Vol C Tables 4.2.6.8 and 6.1.1.4'
O O 0.0106 0.006 'International Tables Vol C Tables 4.2.6.8 and 6.1.1.4'
Mo Mo -1.6832 0.6857 'International Tables Vol C Tables 4.2.6.8 and 6.1.1.4'

loop_
_geom_angle_atom_site_label_1
_geom_angle_atom_site_label_2
_geom_angle_atom_site_label_3
_geom_angle
_geom_angle_publ_flag
N1 Mo1 O3 97.48(15) yes
N1 Mo1 O4 98.96(15) yes
O3 Mo1 O4 99.75(14) yes
N1 Mo1 O5 91.86(16) yes
O3 Mo1 O5 84.29(15) yes
O4 Mo1 O5 167.81(13) yes
O7 Mo1 O5 79.93(13) yes
O6 Mo1 O5 82.13(13) yes
N1 Mo1 O6 170.28(14) yes
O3 Mo1 O6 89.56(12) yes
O4 Mo1 O6 86.38(12) yes
O7 Mo1 O6 72.90(11) yes
N1 Mo1 O7 98.60(14) yes
O3 Mo1 O7 157.76(13) yes
O4 Mo1 O7 92.82(12) yes
N2 Mo2 O6 97.39(14) yes
O9 Mo2 O6 155.87(13) yes
O8 Mo2 O6 93.05(12) yes
N2 Mo2 O7 169.55(14) yes
O9 Mo2 O7 88.62(12) yes
O8 Mo2 O7 85.31(12) yes
O6 Mo2 O7 72.85(11) yes
N2 Mo2 O8 99.19(15) yes
O9 Mo2 O8 100.86(14) yes
N2 Mo2 O9 99.69(15) yes
N2 Mo2 O10 90.14(15) yes
O9 Mo2 O10 84.10(14) yes
O8 Mo2 O10 168.46(13) yes
O6 Mo2 O10 78.93(12) yes
O7 Mo2 O10 84.40(13) yes
O1 N1 Mo1 176.7(3) yes
O2 N2 Mo2 175.2(3) yes
C3 O3 Mo1 127.2(3) yes
O3 C3 H3A 109.5 no
O3 C3 H3B 109.5 no
H3A C3 H3B 109.5 no
O3 C3 H3C 109.5 no
H3A C3 H3C 109.5 no
H3B C3 H3C 109.5 no
C4 O4 Mo1 129.2(3) yes
O4 C4 H4A 109.5 no
O4 C4 H4B 109.5 no
H4A C4 H4B 109.5 no
O4 C4 H4C 109.5 no
H4A C4 H4C 109.5 no
H4B C4 H4C 109.5 no
Mo1 O5 H5A 110(6) no
Mo1 O5 H5B 111(10) no
H5A O5 H5B 108(10) no
Mo1 O5 H5C 117(10) no
H5A O5 H5C 111(10) no
H5B O5 H5C 99(10) no
C6 O6 Mo2 125.0(2) yes
C6 O6 Mo1 125.5(2) yes
Mo2 O6 Mo1 107.06(12) yes
O6 C6 H6A 109.5 no
O6 C6 H6B 109.5 no
H6A C6 H6B 109.5 no
O6 C6 H6C 109.5 no
H6A C6 H6C 109.5 no
H6B C6 H6C 109.5 no
C7 O7 Mo1 126.3(3) yes
C7 O7 Mo2 126.0(2) yes
Mo1 O7 Mo2 107.17(12) yes
O7 C7 H7A 109.5 no
O7 C7 H7B 109.5 no
H7A C7 H7B 109.5 no
O7 C7 H7C 109.5 no
H7A C7 H7C 109.5 no
H7B C7 H7C 109.5 no
C8 O8 Mo2 127.5(3) yes
O8 C8 H8A 109.5 no
O8 C8 H8B 109.5 no
H8A C8 H8B 109.5 no
O8 C8 H8C 109.5 no
H8A C8 H8C 109.5 no
H8B C8 H8C 109.5 no
C9 O9 Mo2 130.1(3) yes
O9 C9 H9A 109.5 no
O9 C9 H9B 109.5 no
H9A C9 H9B 109.5 no
O9 C9 H9C 109.5 no
H9A C9 H9C 109.5 no
H9B C9 H9C 109.5 no
Mo2 O10 H10A 107(5) no
Mo2 O10 H10B 112(10) no
H10A O10 H10B 113(10) no
Mo2 O10 H10C 120(10) no
H10A O10 H10C 108(10) no
H10B O10 H10C 97(10) no

loop_
_geom_bond_atom_site_label_1
_geom_bond_atom_site_label_2
_geom_bond_distance
_geom_bond_publ_flag
Mo1 Mo2 3.3933(7) yes
Mo1 N1 1.754(4) yes
Mo1 O3 1.900(3) yes
Mo1 O4 1.919(3) yes
Mo1 O5 2.269(4) yes
Mo1 O6 2.170(3) yes
Mo1 O7 2.046(3) yes
Mo2 N2 1.760(4) yes
Mo2 O6 2.049(3) yes
Mo2 O7 2.170(3) yes
Mo2 O8 1.939(3) yes
Mo2 O9 1.891(3) yes
Mo2 O10 2.274(4) yes
N1 O1 1.220(5) yes
N2 O2 1.214(5) yes
O3 C3 1.423(5) yes
C3 H3A 0.9600 no
C3 H3B 0.9600 no
C3 H3C 0.9600 no
O4 C4 1.402(5) yes
C4 H4A 0.9600 no
C4 H4B 0.9600 no
C4 H4C 0.9600 no
O5 H5A 0.89(2) no
O5 H5B 0.87(2) no
O5 H5C 0.87(2) no
O6 C6 1.417(5) yes
C6 H6A 0.9600 no
C6 H6B 0.9600 no
C6 H6C 0.9600 no
O7 C7 1.425(5) yes
C7 H7A 0.9600 no
C7 H7B 0.9600 no
C7 H7C 0.9600 no
O8 C8 1.410(6) yes
C8 H8A 0.9600 no
C8 H8B 0.9600 no
C8 H8C 0.9600 no
O9 C9 1.418(5) yes
C9 H9A 0.9600 no
C9 H9B 0.9600 no
C9 H9C 0.9600 no
O10 H10A 0.89(2) no
O10 H10B 0.87(2) no
O10 H10C 0.88(2) no

loop_
_geom_hbond_atom_site_label_D
_geom_hbond_atom_site_label_H
_geom_hbond_atom_site_label_A
_geom_hbond_site_symmetry_A
_geom_hbond_distance_DH
_geom_hbond_distance_HA
_geom_hbond_distance_DA
_geom_hbond_angle_DHA
O5 H5A O8 . 0.89(2) 2.24(6) 2.991(5) 142(8)
O5 H5B O2 2_645 0.87(2) 2.31(6) 3.156(5) 17E1(2)
O5 H5C O1 3 0.87(2) 2.29(11) 3.081(5) 15E1(2)
O10 H10A O4 . 0.89(2) 2.06(3) 2.929(5) 163(7)
O10 H10C O8 4_566 0.88(2) 2.41(5) 3.266(5) 166(15)
O10 H10B O1 2 0.87(2) 2.46(11) 3.212(5) 145(15)

loop_
_geom_torsion_atom_site_label_1
_geom_torsion_atom_site_label_2
_geom_torsion_atom_site_label_3
_geom_torsion_atom_site_label_4
_geom_torsion
N1 Mo1 O3 C3 0.0(4)
O4 Mo1 O3 C3 100.5(4)
O7 Mo1 O3 C3 -136.0(4)
O6 Mo1 O3 C3 -173.2(4)
O5 Mo1 O3 C3 -91.1(4)
N1 Mo1 O4 C4 6.2(4)
O3 Mo1 O4 C4 -93.0(4)
O7 Mo1 O4 C4 105.4(4)
O6 Mo1 O4 C4 178.1(4)
O5 Mo1 O4 C4 158.5(6)
N2 Mo2 O6 C6 12.2(3)
O9 Mo2 O6 C6 -122.6(4)
O8 Mo2 O6 C6 111.9(3)
O7 Mo2 O6 C6 -164.0(3)
O10 Mo2 O6 C6 -76.5(3)
N2 Mo2 O6 Mo1 174.92(15)
O9 Mo2 O6 Mo1 40.1(4)
O8 Mo2 O6 Mo1 -85.39(14)
O7 Mo2 O6 Mo1 -1.26(11)
O10 Mo2 O6 Mo1 86.24(15)
O3 Mo1 O6 C6 -29.9(3)
O4 Mo1 O6 C6 69.9(3)
O7 Mo1 O6 C6 164.0(3)
O5 Mo1 O6 C6 -114.2(3)
O3 Mo1 O6 Mo2 167.46(15)
O4 Mo1 O6 Mo2 -92.74(15)
O7 Mo1 O6 Mo2 1.33(11)
O5 Mo1 O6 Mo2 83.16(15)
N1 Mo1 O7 C7 -4.5(4)
O3 Mo1 O7 C7 131.3(4)
O4 Mo1 O7 C7 -104.0(3)
O6 Mo1 O7 C7 170.7(4)
O5 Mo1 O7 C7 85.9(3)
N1 Mo1 O7 Mo2 -176.42(15)
O3 Mo1 O7 Mo2 -40.6(4)
O4 Mo1 O7 Mo2 84.08(14)
O6 Mo1 O7 Mo2 -1.26(11)
O5 Mo1 O7 Mo2 -86.05(15)
N2 Mo2 O7 C7 168.0(7)
O9 Mo2 O7 C7 25.1(3)
O8 Mo2 O7 C7 -76.0(3)
O6 Mo2 O7 C7 -170.6(3)
O10 Mo2 O7 C7 109.3(3)
N2 Mo2 O7 Mo1 -20.0(8)
O9 Mo2 O7 Mo1 -162.99(15)
O8 Mo2 O7 Mo1 95.99(14)
O6 Mo2 O7 Mo1 1.33(11)
O10 Mo2 O7 Mo1 -78.79(15)
N2 Mo2 O8 C8 9.3(4)
O9 Mo2 O8 C8 111.1(4)
O6 Mo2 O8 C8 -88.7(4)
O7 Mo2 O8 C8 -161.2(4)
O10 Mo2 O8 C8 -134.2(7)
N2 Mo2 O9 C9 -8.2(4)
O8 Mo2 O9 C9 -109.6(4)
O6 Mo2 O9 C9 126.2(4)
O7 Mo2 O9 C9 165.4(4)
O10 Mo2 O9 C9 80.9(4)
